data_7023960
loop_
_publ_author_name
'Batcup, Rhys'
'Chiu, Frederick Sin Nang'
'Annibale, Vincent T.'
'Huh, Jung-Eun Ustina'
'Tan, Runyu'
'Song, Datong'

_publ_section_title
;
 Selective one-pot syntheses of Pt(II)-Cu(I) heterobimetallic complexes of
 4,5-diazafluorenide derivatives.
;
_journal_issue 46
_journal_name_full 'Dalton transactions (Cambridge, England : 2003)'
_journal_page_first 16343
_journal_page_last 16350
_journal_paper_doi 10.1039/c3dt52135d
_journal_volume 42
_journal_year 2013
_chemical_formula_sum 'C76 H78 Cu N4 P Pt'
_chemical_formula_weight 1337.02
_chemical_name_systematic
;
 ?
;
_space_group_crystal_system orthorhombic
_space_group_IT_number 61
_space_group_name_Hall '-P 2ac 2ab'
_space_group_name_H-M_alt 'P b c a'
_symmetry_space_group_name_Hall '-P 2ac 2ab'
_symmetry_space_group_name_H-M 'P b c a'
_atom_sites_solution_hydrogens geom
_audit_creation_method SHELXL-2013
_cell_angle_alpha 90
_cell_angle_beta 90
_cell_angle_gamma 90
_cell_formula_units_Z 8
_cell_length_a 20.8431(14)
_cell_length_b 19.8747(10)
_cell_length_c 31.212(2)
_cell_measurement_reflns_used 52878
_cell_measurement_temperature 150(2)
_cell_measurement_theta_max 25.000
_cell_measurement_theta_min 1.630
_cell_volume 12929.6(14)
_computing_cell_refinement 'Bruker Apex 2 software package'
_computing_data_collection 'Bruker Apex 2 software package'
_computing_data_reduction 'Bruker Apex 2 software package'
_computing_molecular_graphics 'ORTEP and POV-Ray'
_computing_publication_material 'SHELXL-2013 (Sheldrick, 2013)'
_computing_structure_refinement 'SHELXL-2013 (Sheldrick, 2013)'
_computing_structure_solution 'SHELXL-2013 (Sheldrick, 2013)'
_diffrn_ambient_temperature 150(2)
_diffrn_measured_fraction_theta_full 0.973
_diffrn_measured_fraction_theta_max 1.000
_diffrn_measurement_device_type 'Bruker Kappa Apex II CCD'
_diffrn_measurement_method 'phi and omega scans'
_diffrn_radiation_type MoK\a
_diffrn_radiation_wavelength 0.71073
_diffrn_reflns_av_R_equivalents 0.1630
_diffrn_reflns_av_unetI/netI 0.1478
_diffrn_reflns_Laue_measured_fraction_full 0.973
_diffrn_reflns_Laue_measured_fraction_max 1.000
_diffrn_reflns_limit_h_max 23
_diffrn_reflns_limit_h_min -24
_diffrn_reflns_limit_k_max 23
_diffrn_reflns_limit_k_min -21
_diffrn_reflns_limit_l_max 37
_diffrn_reflns_limit_l_min -21
_diffrn_reflns_number 52878
_diffrn_reflns_point_group_measured_fraction_full 0.973
_diffrn_reflns_point_group_measured_fraction_max 1.000
_diffrn_reflns_theta_full 25.242
_diffrn_reflns_theta_max 25.000
_diffrn_reflns_theta_min 1.630
_exptl_absorpt_coefficient_mu 2.561
_exptl_absorpt_correction_T_max 0.7456
_exptl_absorpt_correction_T_min 0.5801
_exptl_absorpt_correction_type multi-scan
_exptl_absorpt_process_details 'Bruker Apex 2'
_exptl_crystal_colour orange
_exptl_crystal_density_diffrn 1.374
_exptl_crystal_description plate
_exptl_crystal_F_000 5472
_exptl_crystal_size_max 0.060
_exptl_crystal_size_mid 0.040
_exptl_crystal_size_min 0.010
_refine_diff_density_max 1.164
_refine_diff_density_min -0.798
_refine_diff_density_rms 0.136
_refine_ls_extinction_method none
_refine_ls_goodness_of_fit_ref 0.985
_refine_ls_hydrogen_treatment constr
_refine_ls_matrix_type full
_refine_ls_number_parameters 744
_refine_ls_number_reflns 11373
_refine_ls_number_restraints 0
_refine_ls_restrained_S_all 0.985
_refine_ls_R_factor_all 0.1377
_refine_ls_R_factor_gt 0.0526
_refine_ls_shift/su_max 0.001
_refine_ls_shift/su_mean 0.000
_refine_ls_structure_factor_coef Fsqd
_refine_ls_weighting_details 'w=1/[\s^2^(Fo^2^)+(0.0184P)^2^] where P=(Fo^2^+2Fc^2^)/3'
_refine_ls_weighting_scheme calc
_refine_ls_wR_factor_gt 0.0781
_refine_ls_wR_factor_ref 0.1003
_reflns_Friedel_coverage 0.000
_reflns_number_gt 6110
_reflns_number_total 11373
_reflns_threshold_expression 'I > 2\s(I)'
_cod_data_source_file c3dt52135d.txt
_cod_data_source_block 2a
_cod_depositor_comments
;
The following automatic conversions were performed:

'_exptl_absorpt_correction_type' value 'Multi-Scan' changed to
'multi-scan' according to
/home/saulius/struct/CIF-dictionaries/cif_core.dic dictionary named
'cif_core.dic' version 2.4.2 from 2011-04-26.

Automatic conversion script
Id: cif_fix_values 1891 2012-01-12 08:04:46Z andrius 
;
_cod_original_cell_volume 12929.4(14)
_cod_database_code 7023960
_shelx_space_group_comment
;
The symmetry employed for this shelxl refinement is uniquely defined
by the following loop, which should always be used as a source of
symmetry information in preference to the above space-group names.
They are only intended as comments.
;
_shelx_estimated_absorpt_t_min 0.861
_shelx_estimated_absorpt_t_max 0.975
_shelxl_version_number 2013-4

loop_
_space_group_symop_operation_xyz
'x, y, z'
'-x+1/2, -y, z+1/2'
'-x, y+1/2, -z+1/2'
'x+1/2, -y+1/2, -z'
'-x, -y, -z'
'x-1/2, y, -z-1/2'
'x, -y-1/2, z-1/2'
'-x-1/2, y-1/2, z'

loop_
_atom_site_label
_atom_site_type_symbol
_atom_site_fract_x
_atom_site_fract_y
_atom_site_fract_z
_atom_site_U_iso_or_equiv
_atom_site_adp_type
_atom_site_occupancy
_atom_site_site_symmetry_order
_atom_site_calc_flag
_atom_site_refinement_flags_posn
_atom_site_refinement_flags_adp
Pt1 Pt 0.46319(2) 0.27323(2) 0.10541(2) 0.02041(8) Uani 1 1 d . .
Cu1 Cu 0.41810(6) 0.28948(5) 0.30226(3) 0.0367(3) Uani 1 1 d . .
P1 P 0.44348(10) 0.35183(9) 0.05507(7) 0.0237(5) Uani 1 1 d . .
N1 N 0.3646(3) 0.2675(3) 0.24856(18) 0.0220(15) Uani 1 1 d . .
N2 N 0.4825(3) 0.3426(3) 0.25835(19) 0.0236(16) Uani 1 1 d . .
N3 N 0.3719(3) 0.2471(2) 0.38560(17) 0.0167(15) Uani 1 1 d . .
N4 N 0.4517(3) 0.3127(2) 0.39261(19) 0.0176(14) Uani 1 1 d . .
C1 C 0.3090(4) 0.2387(3) 0.2386(3) 0.028(2) Uani 1 1 d . .
H1 H 0.2868 0.2137 0.2599 0.034 Uiso 1 1 calc R U
C2 C 0.2822(4) 0.2441(3) 0.1979(3) 0.027(2) Uani 1 1 d . .
H2 H 0.2418 0.2238 0.1924 0.033 Uiso 1 1 calc R U
C3 C 0.3135(4) 0.2786(4) 0.1651(2) 0.0255(19) Uani 1 1 d . .
H3 H 0.2951 0.2819 0.1373 0.031 Uiso 1 1 calc R U
C4 C 0.3722(4) 0.3080(3) 0.1742(2) 0.0201(19) Uani 1 1 d . .
C5 C 0.3932(4) 0.3002(3) 0.2163(2) 0.0176(18) Uani 1 1 d . .
C6 C 0.4511(4) 0.3373(3) 0.2215(2) 0.0195(19) Uani 1 1 d . .
C7 C 0.4666(4) 0.3668(3) 0.1824(2) 0.0217(18) Uani 1 1 d . .
C8 C 0.5205(4) 0.4080(4) 0.1825(3) 0.036(2) Uani 1 1 d . .
H8 H 0.5334 0.4315 0.1574 0.043 Uiso 1 1 calc R U
C9 C 0.5547(4) 0.4136(4) 0.2201(3) 0.042(3) Uani 1 1 d . .
H9 H 0.5927 0.4400 0.2205 0.050 Uiso 1 1 calc R U
C10 C 0.5350(4) 0.3818(4) 0.2574(3) 0.034(2) Uani 1 1 d . .
H10 H 0.5592 0.3879 0.2829 0.041 Uiso 1 1 calc R U
C11 C 0.4184(4) 0.3485(3) 0.1492(2) 0.0219(19) Uani 1 1 d . .
C12 C 0.3884(4) 0.4066(3) 0.1236(2) 0.028(2) Uani 1 1 d . .
H12A H 0.3458 0.3922 0.1129 0.033 Uiso 1 1 calc R U
H12B H 0.3817 0.4454 0.1430 0.033 Uiso 1 1 calc R U
C13 C 0.4294(4) 0.4289(3) 0.0859(2) 0.027(2) Uani 1 1 d . .
H13A H 0.4705 0.4484 0.0959 0.032 Uiso 1 1 calc R U
H13B H 0.4066 0.4627 0.0684 0.032 Uiso 1 1 calc R U
C14 C 0.5050(4) 0.3747(3) 0.0166(2) 0.022(2) Uani 1 1 d . .
C15 C 0.5647(4) 0.3957(4) 0.0330(3) 0.036(2) Uani 1 1 d . .
H15 H 0.5698 0.4001 0.0631 0.043 Uiso 1 1 calc R U
C16 C 0.6157(4) 0.4099(4) 0.0066(3) 0.038(2) Uani 1 1 d . .
H16 H 0.6556 0.4234 0.0185 0.046 Uiso 1 1 calc R U
C17 C 0.6086(4) 0.4043(3) -0.0368(3) 0.029(2) Uani 1 1 d . .
H17 H 0.6435 0.4145 -0.0552 0.035 Uiso 1 1 calc R U
C18 C 0.5505(4) 0.3840(4) -0.0540(3) 0.034(2) Uani 1 1 d . .
H18 H 0.5458 0.3799 -0.0841 0.041 Uiso 1 1 calc R U
C19 C 0.4992(4) 0.3696(4) -0.0271(3) 0.030(2) Uani 1 1 d . .
H19 H 0.4595 0.3560 -0.0392 0.036 Uiso 1 1 calc R U
C20 C 0.3693(4) 0.3443(4) 0.0246(2) 0.0232(19) Uani 1 1 d . .
C21 C 0.3460(4) 0.3940(4) -0.0038(2) 0.029(2) Uani 1 1 d . .
H21 H 0.3709 0.4333 -0.0086 0.034 Uiso 1 1 calc R U
C22 C 0.2888(4) 0.3868(4) -0.0243(3) 0.037(2) Uani 1 1 d . .
H22 H 0.2751 0.4204 -0.0439 0.045 Uiso 1 1 calc R U
C23 C 0.2504(4) 0.3311(4) -0.0171(3) 0.037(2) Uani 1 1 d . .
H23 H 0.2108 0.3261 -0.0318 0.045 Uiso 1 1 calc R U
C24 C 0.2707(4) 0.2828(4) 0.0119(3) 0.037(2) Uani 1 1 d . .
H24 H 0.2440 0.2452 0.0180 0.044 Uiso 1 1 calc R U
C25 C 0.3300(4) 0.2891(4) 0.0322(2) 0.032(2) Uani 1 1 d . .
H25 H 0.3438 0.2551 0.0515 0.038 Uiso 1 1 calc R U
C26 C 0.4971(4) 0.2032(4) 0.0635(2) 0.027(2) Uani 1 1 d . .
C27 C 0.5520(4) 0.2103(4) 0.0379(2) 0.031(2) Uani 1 1 d . .
H27 H 0.5779 0.2493 0.0412 0.037 Uiso 1 1 calc R U
C28 C 0.5695(4) 0.1623(4) 0.0080(3) 0.038(2) Uani 1 1 d . .
H28 H 0.6076 0.1686 -0.0082 0.046 Uiso 1 1 calc R U
C29 C 0.5328(5) 0.1056(4) 0.0013(3) 0.042(2) Uani 1 1 d . .
H29 H 0.5447 0.0736 -0.0199 0.051 Uiso 1 1 calc R U
C30 C 0.4785(5) 0.0963(4) 0.0258(3) 0.043(3) Uani 1 1 d . .
H30 H 0.4530 0.0571 0.0222 0.051 Uiso 1 1 calc R U
C31 C 0.4613(4) 0.1446(3) 0.0557(2) 0.029(2) Uani 1 1 d . .
H31 H 0.4232 0.1377 0.0719 0.035 Uiso 1 1 calc R U
C32 C 0.4855(4) 0.2087(3) 0.1549(2) 0.026(2) Uani 1 1 d . .
C33 C 0.4473(4) 0.1539(4) 0.1666(2) 0.032(2) Uani 1 1 d . .
H33 H 0.4097 0.1440 0.1507 0.039 Uiso 1 1 calc R U
C34 C 0.4638(5) 0.1138(4) 0.2014(3) 0.045(3) Uani 1 1 d . .
H34 H 0.4372 0.0767 0.2086 0.054 Uiso 1 1 calc R U
C35 C 0.5173(5) 0.1261(5) 0.2258(3) 0.048(3) Uani 1 1 d . .
H35 H 0.5280 0.0980 0.2494 0.058 Uiso 1 1 calc R U
C36 C 0.5549(4) 0.1801(5) 0.2150(3) 0.046(3) Uani 1 1 d . .
H36 H 0.5920 0.1896 0.2317 0.055 Uiso 1 1 calc R U
C37 C 0.5401(4) 0.2216(4) 0.1804(2) 0.0304(18) Uani 1 1 d . .
H37 H 0.5670 0.2588 0.1738 0.036 Uiso 1 1 calc R U
C38 C 0.4140(3) 0.2839(3) 0.3621(2) 0.0133(16) Uani 1 1 d . .
C39 C 0.3821(4) 0.2548(3) 0.4291(2) 0.0225(19) Uani 1 1 d . .
H39 H 0.3579 0.2348 0.4515 0.027 Uiso 1 1 calc R U
C40 C 0.4329(4) 0.2960(4) 0.4336(2) 0.027(2) Uani 1 1 d . .
H40 H 0.4519 0.3106 0.4597 0.032 Uiso 1 1 calc R U
C41 C 0.3188(4) 0.2080(3) 0.3682(2) 0.0203(19) Uani 1 1 d . .
C42 C 0.3284(4) 0.1405(3) 0.3595(2) 0.0227(19) Uani 1 1 d . .
C43 C 0.2752(4) 0.1042(4) 0.3448(3) 0.037(2) Uani 1 1 d . .
H43 H 0.2796 0.0578 0.3381 0.044 Uiso 1 1 calc R U
C44 C 0.2162(4) 0.1355(4) 0.3399(3) 0.043(3) Uani 1 1 d . .
H44 H 0.1805 0.1101 0.3302 0.052 Uiso 1 1 calc R U
C45 C 0.2087(4) 0.2026(4) 0.3489(3) 0.036(2) Uani 1 1 d . .
H45 H 0.1678 0.2231 0.3455 0.043 Uiso 1 1 calc R U
C46 C 0.2603(4) 0.2404(4) 0.3627(2) 0.028(2) Uani 1 1 d . .
C47 C 0.3932(4) 0.1070(4) 0.3652(3) 0.034(2) Uani 1 1 d . .
H47 H 0.4195 0.1358 0.3847 0.040 Uiso 1 1 calc R U
C48 C 0.4279(4) 0.1028(4) 0.3224(3) 0.048(3) Uani 1 1 d . .
H48A H 0.4008 0.0789 0.3017 0.071 Uiso 1 1 calc R U
H48B H 0.4683 0.0784 0.3261 0.071 Uiso 1 1 calc R U
H48C H 0.4368 0.1483 0.3119 0.071 Uiso 1 1 calc R U
C49 C 0.3883(4) 0.0371(4) 0.3853(3) 0.045(3) Uani 1 1 d . .
H49A H 0.3631 0.0397 0.4117 0.068 Uiso 1 1 calc R U
H49B H 0.4314 0.0204 0.3919 0.068 Uiso 1 1 calc R U
H49C H 0.3673 0.0063 0.3652 0.068 Uiso 1 1 calc R U
C50 C 0.2510(4) 0.3159(4) 0.3713(3) 0.034(2) Uani 1 1 d . .
H50 H 0.2927 0.3349 0.3814 0.041 Uiso 1 1 calc R U
C51 C 0.2321(5) 0.3522(4) 0.3307(3) 0.070(4) Uani 1 1 d . .
H51A H 0.2654 0.3458 0.3089 0.106 Uiso 1 1 calc R U
H51B H 0.2273 0.4004 0.3367 0.106 Uiso 1 1 calc R U
H51C H 0.1913 0.3342 0.3201 0.106 Uiso 1 1 calc R U
C52 C 0.2015(6) 0.3278(5) 0.4056(3) 0.084(4) Uani 1 1 d . .
H52A H 0.1596 0.3115 0.3956 0.125 Uiso 1 1 calc R U
H52B H 0.1987 0.3761 0.4117 0.125 Uiso 1 1 calc R U
H52C H 0.2138 0.3036 0.4316 0.125 Uiso 1 1 calc R U
C53 C 0.4986(4) 0.3641(3) 0.3844(2) 0.022(2) Uani 1 1 d . .
C54 C 0.5636(4) 0.3458(4) 0.3800(2) 0.025(2) Uani 1 1 d . .
C55 C 0.6069(4) 0.3978(4) 0.3746(2) 0.035(2) Uani 1 1 d . .
H55 H 0.6511 0.3874 0.3715 0.042 Uiso 1 1 calc R U
C56 C 0.5878(4) 0.4645(4) 0.3736(3) 0.040(2) Uani 1 1 d . .
H56 H 0.6190 0.4991 0.3708 0.048 Uiso 1 1 calc R U
C57 C 0.5233(4) 0.4811(4) 0.3766(3) 0.033(2) Uani 1 1 d . .
H57 H 0.5101 0.5268 0.3751 0.040 Uiso 1 1 calc R U
C58 C 0.4781(4) 0.4303(4) 0.3820(2) 0.026(2) Uani 1 1 d . .
C59 C 0.5841(4) 0.2726(4) 0.3813(2) 0.035(2) Uani 1 1 d . .
H59 H 0.5516 0.2474 0.3985 0.042 Uiso 1 1 calc R U
C60 C 0.5843(5) 0.2429(4) 0.3361(3) 0.061(3) Uani 1 1 d . .
H60A H 0.5408 0.2446 0.3242 0.091 Uiso 1 1 calc R U
H60B H 0.5988 0.1960 0.3373 0.091 Uiso 1 1 calc R U
H60C H 0.6134 0.2689 0.3179 0.091 Uiso 1 1 calc R U
C61 C 0.6500(4) 0.2615(4) 0.4021(3) 0.054(3) Uani 1 1 d . .
H61A H 0.6518 0.2855 0.4295 0.080 Uiso 1 1 calc R U
H61B H 0.6836 0.2786 0.3830 0.080 Uiso 1 1 calc R U
H61C H 0.6566 0.2133 0.4070 0.080 Uiso 1 1 calc R U
C62 C 0.4072(4) 0.4501(4) 0.3832(3) 0.035(2) Uani 1 1 d . .
H62 H 0.3824 0.4093 0.3918 0.042 Uiso 1 1 calc R U
C63 C 0.3850(4) 0.4700(4) 0.3387(3) 0.051(3) Uani 1 1 d . .
H63A H 0.4074 0.5109 0.3297 0.077 Uiso 1 1 calc R U
H63B H 0.3386 0.4783 0.3392 0.077 Uiso 1 1 calc R U
H63C H 0.3945 0.4335 0.3186 0.077 Uiso 1 1 calc R U
C64 C 0.3918(4) 0.5053(4) 0.4154(3) 0.055(3) Uani 1 1 d . .
H64A H 0.4115 0.5476 0.4061 0.082 Uiso 1 1 calc R U
H64B H 0.4089 0.4928 0.4436 0.082 Uiso 1 1 calc R U
H64C H 0.3452 0.5111 0.4174 0.082 Uiso 1 1 calc R U
C65 C 0.2835(4) 0.1210(4) 0.0785(3) 0.046(3) Uani 1 1 d . .
H65A H 0.2913 0.1678 0.0815 0.055 Uiso 1 1 calc R U
C66 C 0.2579(4) 0.0849(4) 0.1123(3) 0.044(3) Uani 1 1 d . .
H66A H 0.2484 0.1067 0.1387 0.053 Uiso 1 1 calc R U
C67 C 0.2462(4) 0.0167(4) 0.1074(3) 0.039(2) Uani 1 1 d . .
H67A H 0.2290 -0.0086 0.1305 0.046 Uiso 1 1 calc R U
C68 C 0.2596(5) -0.0142(5) 0.0690(3) 0.051(3) Uani 1 1 d . .
H68A H 0.2508 -0.0607 0.0653 0.061 Uiso 1 1 calc R U
C69 C 0.2858(5) 0.0226(5) 0.0361(3) 0.056(3) Uani 1 1 d . .
H69A H 0.2958 0.0011 0.0098 0.067 Uiso 1 1 calc R U
C70 C 0.2977(5) 0.0897(5) 0.0408(3) 0.059(3) Uani 1 1 d . .
H70A H 0.3158 0.1146 0.0179 0.071 Uiso 1 1 calc R U
C71 C 0.1950(4) -0.0485(4) 0.2312(2) 0.080(5) Uani 1 1 d G .
H71A H 0.1649 -0.0843 0.2332 0.096 Uiso 1 1 calc R U
C72 C 0.2597(4) -0.0626(2) 0.22343(19) 0.079(4) Uani 1 1 d G .
H72A H 0.2735 -0.1078 0.2201 0.095 Uiso 1 1 calc R U
C73 C 0.3040(3) -0.0100(4) 0.22054(19) 0.053(3) Uani 1 1 d G .
H73A H 0.3480 -0.0195 0.2152 0.064 Uiso 1 1 calc R U
C74 C 0.2837(3) 0.0566(3) 0.22544(19) 0.057(3) Uani 1 1 d G .
H74A H 0.3139 0.0923 0.2235 0.068 Uiso 1 1 calc R U
C75 C 0.2191(3) 0.0706(3) 0.23325(19) 0.055(3) Uani 1 1 d G .
H75A H 0.2053 0.1159 0.2366 0.066 Uiso 1 1 calc R U
C76 C 0.1747(3) 0.0180(4) 0.2361(2) 0.067(3) Uani 1 1 d G .
H76A H 0.1308 0.0276 0.2414 0.081 Uiso 1 1 calc R U

loop_
_atom_site_aniso_label
_atom_site_aniso_U_11
_atom_site_aniso_U_22
_atom_site_aniso_U_33
_atom_site_aniso_U_23
_atom_site_aniso_U_13
_atom_site_aniso_U_12
Pt1 0.02241(15) 0.02171(13) 0.01710(14) 0.00235(17) 0.00081(19) -0.00007(16)
Cu1 0.0564(8) 0.0383(6) 0.0154(5) 0.0028(5) 0.0019(6) 0.0136(5)
P1 0.0293(15) 0.0233(11) 0.0184(12) 0.0013(10) -0.0018(11) -0.0028(9)
N1 0.024(4) 0.017(3) 0.024(4) -0.005(3) 0.003(3) -0.005(3)
N2 0.026(5) 0.028(4) 0.017(4) -0.005(3) 0.003(3) 0.000(3)
N3 0.014(4) 0.019(3) 0.017(4) 0.000(3) 0.002(3) 0.001(2)
N4 0.018(4) 0.020(3) 0.015(3) 0.001(3) -0.002(4) -0.003(3)
C1 0.028(5) 0.020(4) 0.038(5) -0.003(4) 0.003(4) -0.007(4)
C2 0.022(5) 0.028(5) 0.031(5) -0.006(4) -0.002(4) -0.002(4)
C3 0.032(5) 0.033(4) 0.012(4) 0.001(4) -0.006(4) 0.005(4)
C4 0.021(5) 0.013(4) 0.026(5) -0.010(4) -0.005(4) 0.009(3)
C5 0.019(5) 0.017(4) 0.017(4) -0.009(3) -0.001(4) 0.004(3)
C6 0.024(5) 0.029(4) 0.006(4) 0.000(3) -0.001(4) -0.001(4)
C7 0.032(5) 0.014(4) 0.019(4) 0.003(3) 0.009(5) -0.004(4)
C8 0.041(7) 0.037(5) 0.030(5) 0.007(4) 0.003(5) -0.003(4)
C9 0.034(6) 0.054(6) 0.038(6) 0.018(5) 0.003(5) -0.028(5)
C10 0.025(5) 0.044(5) 0.032(5) 0.006(4) -0.013(5) -0.019(5)
C11 0.027(5) 0.028(4) 0.011(4) 0.004(4) 0.001(4) 0.002(4)
C12 0.030(5) 0.032(4) 0.021(4) 0.003(4) -0.002(4) 0.008(4)
C13 0.042(6) 0.021(4) 0.018(4) 0.006(4) -0.011(4) -0.002(4)
C14 0.034(6) 0.014(4) 0.018(5) 0.010(4) 0.003(4) 0.002(4)
C15 0.031(6) 0.051(6) 0.025(5) 0.005(4) -0.007(5) -0.009(5)
C16 0.022(6) 0.044(5) 0.049(7) 0.016(5) -0.003(5) -0.008(4)
C17 0.022(5) 0.024(4) 0.042(6) 0.003(4) 0.007(5) 0.001(4)
C18 0.043(7) 0.041(5) 0.019(5) 0.006(4) 0.003(5) -0.006(4)
C19 0.032(6) 0.037(5) 0.022(5) 0.004(4) 0.001(5) -0.011(4)
C20 0.021(5) 0.024(4) 0.025(5) -0.006(4) 0.001(4) 0.003(4)
C21 0.028(6) 0.034(5) 0.024(5) 0.000(4) 0.008(5) 0.011(4)
C22 0.039(6) 0.043(6) 0.029(6) -0.003(5) -0.005(5) 0.017(5)
C23 0.022(5) 0.064(6) 0.025(5) -0.004(5) 0.003(5) 0.011(5)
C24 0.016(5) 0.061(6) 0.034(5) -0.009(5) 0.017(4) -0.005(5)
C25 0.040(6) 0.040(5) 0.015(4) -0.009(4) -0.002(4) 0.002(4)
C26 0.030(6) 0.026(5) 0.025(5) 0.003(4) -0.007(4) 0.008(4)
C27 0.034(6) 0.040(5) 0.019(4) -0.002(4) 0.003(4) 0.011(4)
C28 0.030(6) 0.059(6) 0.026(5) 0.004(5) 0.008(5) 0.010(5)
C29 0.050(7) 0.043(5) 0.034(6) -0.007(4) -0.007(6) 0.019(6)
C30 0.063(8) 0.026(5) 0.040(6) -0.001(4) -0.007(6) 0.009(5)
C31 0.035(5) 0.024(4) 0.030(5) 0.003(4) 0.002(5) -0.002(4)
C32 0.032(5) 0.023(5) 0.022(5) -0.009(4) 0.015(4) 0.008(4)
C33 0.043(7) 0.034(5) 0.019(5) 0.005(4) 0.004(5) 0.001(4)
C34 0.067(7) 0.031(5) 0.037(6) 0.009(4) 0.022(7) -0.002(5)
C35 0.058(8) 0.059(7) 0.027(6) 0.018(5) 0.008(6) 0.023(6)
C36 0.022(6) 0.085(7) 0.032(6) 0.005(5) 0.001(5) 0.024(5)
C37 0.025(5) 0.038(4) 0.028(4) 0.009(4) 0.009(5) 0.013(5)
C38 0.007(4) 0.018(4) 0.015(4) 0.000(3) 0.006(3) 0.003(3)
C39 0.023(5) 0.024(4) 0.020(4) 0.007(3) -0.001(4) 0.002(4)
C40 0.028(5) 0.038(5) 0.015(4) 0.006(4) -0.002(4) 0.003(4)
C41 0.016(5) 0.029(5) 0.016(4) -0.001(4) 0.002(4) -0.013(3)
C42 0.028(5) 0.023(4) 0.017(4) -0.002(4) 0.001(4) -0.004(4)
C43 0.041(6) 0.027(5) 0.044(6) -0.004(4) -0.008(5) -0.008(4)
C44 0.025(6) 0.047(6) 0.058(7) 0.007(5) -0.025(5) -0.015(5)
C45 0.007(5) 0.041(5) 0.059(6) 0.006(5) -0.009(5) -0.001(4)
C46 0.026(5) 0.024(5) 0.034(5) 0.003(4) 0.000(4) 0.005(4)
C47 0.031(6) 0.031(5) 0.039(6) -0.009(4) -0.014(5) 0.002(4)
C48 0.041(7) 0.045(5) 0.056(7) -0.001(5) 0.017(6) 0.018(5)
C49 0.063(7) 0.039(5) 0.033(6) -0.006(4) 0.009(5) 0.023(5)
C50 0.018(5) 0.034(5) 0.050(6) -0.006(5) -0.003(5) 0.008(4)
C51 0.100(10) 0.044(6) 0.066(8) 0.013(6) 0.016(8) 0.010(6)
C52 0.108(11) 0.060(7) 0.083(9) 0.000(6) 0.038(8) 0.030(7)
C53 0.026(5) 0.022(4) 0.019(5) 0.000(4) -0.002(4) -0.009(4)
C54 0.019(5) 0.031(4) 0.025(5) 0.010(4) 0.000(4) -0.006(4)
C55 0.029(6) 0.047(5) 0.028(5) 0.003(4) -0.008(5) -0.011(4)
C56 0.039(6) 0.039(5) 0.042(6) 0.008(5) -0.005(5) -0.028(5)
C57 0.033(6) 0.033(5) 0.033(5) 0.001(4) -0.012(5) -0.004(4)
C58 0.023(6) 0.026(4) 0.030(5) -0.004(4) -0.008(4) -0.007(3)
C59 0.015(4) 0.055(5) 0.037(5) 0.007(5) -0.001(4) 0.004(5)
C60 0.058(8) 0.056(6) 0.069(7) -0.015(5) -0.010(6) 0.026(5)
C61 0.041(6) 0.070(6) 0.051(7) -0.002(5) -0.003(5) 0.011(5)
C62 0.038(6) 0.025(4) 0.041(6) 0.003(4) 0.003(5) 0.000(4)
C63 0.040(7) 0.056(6) 0.058(7) 0.000(5) -0.022(6) 0.005(5)
C64 0.034(6) 0.066(6) 0.064(7) -0.022(6) 0.001(6) 0.005(5)
C65 0.042(7) 0.032(5) 0.065(8) 0.010(5) -0.013(6) -0.010(5)
C66 0.035(6) 0.047(6) 0.050(7) -0.003(5) -0.009(6) 0.001(4)
C67 0.027(5) 0.052(6) 0.038(5) 0.013(6) -0.010(6) -0.009(4)
C68 0.047(7) 0.047(6) 0.058(7) 0.007(6) -0.019(6) -0.006(5)
C69 0.048(8) 0.075(8) 0.045(7) -0.019(6) -0.005(6) -0.005(6)
C70 0.060(8) 0.061(7) 0.056(8) -0.002(6) 0.006(7) -0.027(6)
C71 0.105(12) 0.102(10) 0.032(7) -0.003(7) 0.005(8) -0.076(9)
C72 0.159(15) 0.034(6) 0.045(7) 0.008(5) 0.021(9) -0.024(8)
C73 0.060(8) 0.070(7) 0.029(6) 0.002(6) -0.010(6) 0.016(6)
C74 0.064(8) 0.052(7) 0.054(7) -0.009(5) 0.002(7) -0.009(6)
C75 0.058(8) 0.047(6) 0.061(8) 0.006(5) 0.010(7) -0.006(6)
C76 0.058(9) 0.095(9) 0.048(7) 0.004(7) 0.007(6) -0.018(7)

loop_
_atom_type_symbol
_atom_type_description
_atom_type_scat_dispersion_real
_atom_type_scat_dispersion_imag
_atom_type_scat_source
C C 0.0033 0.0016 'International Tables Vol C Tables 4.2.6.8 and 6.1.1.4'
H H 0.0000 0.0000 'International Tables Vol C Tables 4.2.6.8 and 6.1.1.4'
N N 0.0061 0.0033 'International Tables Vol C Tables 4.2.6.8 and 6.1.1.4'
P P 0.1023 0.0942 'International Tables Vol C Tables 4.2.6.8 and 6.1.1.4'
Cu Cu 0.3201 1.2651 'International Tables Vol C Tables 4.2.6.8 and 6.1.1.4'
Pt Pt -1.7033 8.3905 'International Tables Vol C Tables 4.2.6.8 and 6.1.1.4'

loop_
_geom_angle_atom_site_label_1
_geom_angle_atom_site_label_2
_geom_angle_atom_site_label_3
_geom_angle
C26 Pt1 C32 88.7(3)
C26 Pt1 C11 175.5(3)
C32 Pt1 C11 93.0(3)
C26 Pt1 P1 95.1(2)
C32 Pt1 P1 174.3(2)
C11 Pt1 P1 83.42(18)
C38 Cu1 N1 140.7(3)
C38 Cu1 N2 132.9(3)
N1 Cu1 N2 85.7(2)
C14 P1 C20 105.9(4)
C14 P1 C13 104.5(3)
C20 P1 C13 101.9(4)
C14 P1 Pt1 120.5(3)
C20 P1 Pt1 117.5(3)
C13 P1 Pt1 104.0(2)
C1 N1 C5 114.9(7)
C1 N1 Cu1 138.9(6)
C5 N1 Cu1 105.5(5)
C6 N2 C10 115.4(7)
C6 N2 Cu1 101.6(5)
C10 N2 Cu1 142.4(5)
C38 N3 C39 111.8(6)
C38 N3 C41 125.2(6)
C39 N3 C41 122.9(6)
C38 N4 C40 112.6(6)
C38 N4 C53 124.5(6)
C40 N4 C53 122.0(6)
N1 C1 C2 122.1(7)
C1 C2 C3 121.4(8)
C4 C3 C2 118.1(7)
C3 C4 C5 115.0(7)
C3 C4 C11 134.3(7)
C5 C4 C11 110.7(7)
N1 C5 C4 128.5(7)
N1 C5 C6 123.0(7)
C4 C5 C6 108.4(7)
N2 C6 C7 127.7(7)
N2 C6 C5 123.9(7)
C7 C6 C5 108.4(7)
C8 C7 C6 115.7(7)
C8 C7 C11 133.6(7)
C6 C7 C11 110.6(7)
C9 C8 C7 117.8(8)
C8 C9 C10 121.7(8)
N2 C10 C9 121.6(8)
C4 C11 C7 101.8(6)
C4 C11 C12 114.6(7)
C7 C11 C12 117.0(6)
C4 C11 Pt1 103.3(4)
C7 C11 Pt1 107.9(5)
C12 C11 Pt1 110.9(5)
C13 C12 C11 113.0(6)
C12 C13 P1 104.7(5)
C19 C14 C15 117.4(8)
C19 C14 P1 125.3(7)
C15 C14 P1 117.1(6)
C16 C15 C14 121.7(8)
C17 C16 C15 119.6(9)
C16 C17 C18 120.1(8)
C17 C18 C19 120.0(8)
C14 C19 C18 121.2(8)
C25 C20 C21 117.2(8)
C25 C20 P1 118.4(6)
C21 C20 P1 124.2(6)
C22 C21 C20 121.6(8)
C21 C22 C23 120.9(8)
C22 C23 C24 118.9(8)
C23 C24 C25 120.3(8)
C20 C25 C24 121.1(8)
C31 C26 C27 114.7(7)
C31 C26 Pt1 119.6(6)
C27 C26 Pt1 125.4(6)
C28 C27 C26 122.0(8)
C29 C28 C27 121.4(8)
C28 C29 C30 118.7(8)
C29 C30 C31 119.5(8)
C30 C31 C26 123.7(9)
C33 C32 C37 117.0(7)
C33 C32 Pt1 123.5(6)
C37 C32 Pt1 119.5(6)
C34 C33 C32 120.6(9)
C35 C34 C33 122.2(9)
C34 C35 C36 117.9(8)
C35 C36 C37 121.7(9)
C36 C37 C32 120.6(8)
N3 C38 N4 102.8(6)
N3 C38 Cu1 126.9(5)
N4 C38 Cu1 130.3(5)
C40 C39 N3 107.0(7)
C39 C40 N4 105.8(7)
C42 C41 C46 123.5(7)
C42 C41 N3 118.7(7)
C46 C41 N3 117.7(6)
C41 C42 C43 116.7(7)
C41 C42 C47 122.1(7)
C43 C42 C47 121.2(7)
C44 C43 C42 120.5(7)
C45 C44 C43 121.0(8)
C44 C45 C46 120.2(8)
C45 C46 C41 118.0(7)
C45 C46 C50 119.1(7)
C41 C46 C50 122.9(7)
C42 C47 C48 110.2(7)
C42 C47 C49 112.8(7)
C48 C47 C49 110.0(6)
C52 C50 C51 110.0(7)
C52 C50 C46 111.3(7)
C51 C50 C46 110.8(7)
C58 C53 C54 122.5(7)
C58 C53 N4 118.3(7)
C54 C53 N4 119.1(6)
C55 C54 C53 116.5(7)
C55 C54 C59 122.4(8)
C53 C54 C59 121.1(6)
C54 C55 C56 122.1(8)
C55 C56 C57 120.3(7)
C56 C57 C58 119.5(7)
C53 C58 C57 119.1(7)
C53 C58 C62 122.9(7)
C57 C58 C62 118.0(7)
C54 C59 C60 110.4(6)
C54 C59 C61 113.6(7)
C60 C59 C61 109.3(7)
C63 C62 C64 110.7(7)
C63 C62 C58 109.9(7)
C64 C62 C58 114.0(7)
C70 C65 C66 120.4(9)
C65 C66 C67 119.3(9)
C68 C67 C66 120.0(8)
C69 C68 C67 119.5(9)
C70 C69 C68 120.8(9)
C65 C70 C69 120.0(9)
C72 C71 C76 120.0
C71 C72 C73 120.0
C74 C73 C72 120.0
C75 C74 C73 120.0
C74 C75 C76 120.0
C71 C76 C75 120.0

loop_
_geom_bond_atom_site_label_1
_geom_bond_atom_site_label_2
_geom_bond_distance
Pt1 C26 2.036(8)
Pt1 C32 2.061(8)
Pt1 C11 2.231(7)
Pt1 P1 2.253(2)
Cu1 C38 1.872(7)
Cu1 N1 2.060(6)
Cu1 N2 2.190(6)
P1 C14 1.815(8)
P1 C20 1.822(8)
P1 C13 1.832(7)
N1 C1 1.330(8)
N1 C5 1.339(9)
N2 C6 1.328(8)
N2 C10 1.344(9)
N3 C38 1.359(8)
N3 C39 1.383(8)
N3 C41 1.456(8)
N4 C38 1.362(8)
N4 C40 1.380(8)
N4 C53 1.437(8)
C1 C2 1.390(10)
C2 C3 1.395(9)
C3 C4 1.385(10)
C4 C5 1.396(9)
C4 C11 1.479(10)
C5 C6 1.423(10)
C6 C7 1.392(9)
C7 C8 1.391(10)
C7 C11 1.489(10)
C8 C9 1.378(10)
C9 C10 1.386(10)
C11 C12 1.535(9)
C12 C13 1.522(9)
C14 C19 1.372(10)
C14 C15 1.409(10)
C15 C16 1.374(11)
C16 C17 1.368(10)
C17 C18 1.383(10)
C18 C19 1.388(10)
C20 C25 1.390(10)
C20 C21 1.410(10)
C21 C22 1.362(11)
C22 C23 1.385(11)
C23 C24 1.387(10)
C24 C25 1.395(10)
C26 C31 1.403(10)
C26 C27 1.403(10)
C27 C28 1.384(10)
C28 C29 1.378(11)
C29 C30 1.380(11)
C30 C31 1.387(10)
C32 C33 1.398(10)
C32 C37 1.410(10)
C33 C34 1.391(10)
C34 C35 1.371(12)
C35 C36 1.371(12)
C36 C37 1.395(10)
C39 C40 1.345(10)
C41 C42 1.384(9)
C41 C46 1.389(10)
C42 C43 1.399(10)
C42 C47 1.516(10)
C43 C44 1.386(11)
C44 C45 1.372(10)
C45 C46 1.383(10)
C46 C50 1.536(9)
C47 C48 1.520(10)
C47 C49 1.528(10)
C50 C52 1.505(11)
C50 C51 1.511(11)
C53 C58 1.385(9)
C53 C54 1.409(10)
C54 C55 1.383(10)
C54 C59 1.516(10)
C55 C56 1.385(10)
C56 C57 1.387(11)
C57 C58 1.393(10)
C58 C62 1.529(11)
C59 C60 1.529(10)
C59 C61 1.536(10)
C62 C63 1.516(10)
C62 C64 1.522(10)
C65 C70 1.362(12)
C65 C66 1.383(11)
C66 C67 1.386(10)
C67 C68 1.375(11)
C68 C69 1.374(12)
C69 C70 1.363(11)
C71 C72 1.3977
C71 C76 1.3978
C72 C73 1.3978
C73 C74 1.3977
C74 C75 1.3977
C75 C76 1.3979
